data_7214916
loop_
_publ_author_name
'Jin, Juan'
'Bai, Fu-Quan'
'Li, Guang-Hua'
'Jia, Ming-Jun'
'Zhao, Jin-Jing'
'Jia, Hong-Li'
'Yu, Jie-Hui'
'Xu, Ji-Qing'

_publ_section_title
;
 Synthesis, structural characterization and photoluminescence property of
 four di(mono)acylhydrazidate-coordinated Cd2+ and Zn2+ compounds
;
_journal_issue 23
_journal_name_full CrystEngComm
_journal_page_first 8162
_journal_paper_doi 10.1039/c2ce26263k
_journal_volume 14
_journal_year 2012
_chemical_formula_sum 'C92 H74 N28 O24 Zn3'
_chemical_formula_weight 2151.90
_chemical_name_systematic
;
?
;
_space_group_IT_number 13
_symmetry_cell_setting monoclinic
_symmetry_space_group_name_Hall '-P 2yac'
_symmetry_space_group_name_H-M 'P 1 2/n 1'
_atom_sites_solution_hydrogens geom
_atom_sites_solution_primary direct
_atom_sites_solution_secondary difmap
_audit_creation_method SHELXL-97
_cell_angle_alpha 90.00
_cell_angle_beta 95.42(3)
_cell_angle_gamma 90.00
_cell_formula_units_Z 2
_cell_length_a 17.194(3)
_cell_length_b 12.050(2)
_cell_length_c 22.453(5)
_cell_measurement_reflns_used 10548
_cell_measurement_temperature 293(2)
_cell_measurement_theta_max 27.46
_cell_measurement_theta_min 2.99
_cell_volume 4631.2(15)
_computing_cell_refinement PROCESS-AUTO
_computing_data_collection PROCESS-AUTO
_computing_data_reduction PROCESS-AUTO
_computing_structure_refinement 'SHELXL-97 (Sheldrick, 1997)'
_computing_structure_solution 'SHELXS-97 (Sheldrick, 1990)'
_diffrn_ambient_temperature 293(2)
_diffrn_detector_area_resol_mean 10.0
_diffrn_measured_fraction_theta_full 0.994
_diffrn_measured_fraction_theta_max 0.994
_diffrn_measurement_device_type 'Rigaku RAXIS-RAPID'
_diffrn_measurement_method w
_diffrn_radiation_monochromator graphite
_diffrn_radiation_source 'fine-focus sealed tube'
_diffrn_radiation_type MoK\a
_diffrn_radiation_wavelength 0.71073
_diffrn_reflns_av_R_equivalents 0.0893
_diffrn_reflns_av_sigmaI/netI 0.0741
_diffrn_reflns_limit_h_max 21
_diffrn_reflns_limit_h_min -22
_diffrn_reflns_limit_k_max 15
_diffrn_reflns_limit_k_min -15
_diffrn_reflns_limit_l_max 29
_diffrn_reflns_limit_l_min -29
_diffrn_reflns_number 44006
_diffrn_reflns_theta_full 27.46
_diffrn_reflns_theta_max 27.46
_diffrn_reflns_theta_min 2.99
_diffrn_standards_decay_% 0
_diffrn_standards_interval_count 0
_diffrn_standards_number 0
_exptl_absorpt_coefficient_mu 0.864
_exptl_absorpt_correction_T_max 0.917
_exptl_absorpt_correction_T_min 0.878
_exptl_absorpt_correction_type empirical
_exptl_absorpt_process_details
;
Process-auto', Higashi, T.(1995).Program for Absorption Correction.
Rigaku Corporation, Tokyo,Japan.
;
_exptl_crystal_colour brown
_exptl_crystal_density_diffrn 1.543
_exptl_crystal_density_method 'not measured'
_exptl_crystal_description block
_exptl_crystal_F_000 2208
_exptl_crystal_size_max 0.15
_exptl_crystal_size_mid 0.13
_exptl_crystal_size_min 0.10
_refine_diff_density_max 1.034
_refine_diff_density_min -0.682
_refine_diff_density_rms 0.102
_refine_ls_extinction_method none
_refine_ls_goodness_of_fit_ref 1.050
_refine_ls_hydrogen_treatment constr
_refine_ls_matrix_type full
_refine_ls_number_parameters 647
_refine_ls_number_reflns 10548
_refine_ls_number_restraints 2
_refine_ls_restrained_S_all 1.098
_refine_ls_R_factor_all 0.1193
_refine_ls_R_factor_gt 0.0705
_refine_ls_shift/su_max 0.000
_refine_ls_shift/su_mean 0.000
_refine_ls_structure_factor_coef Fsqd
_refine_ls_weighting_details 'calc w=1/[\s^2^(Fo^2^)+(0.1324P)^2^+1.1912P] where P=(Fo^2^+2Fc^2^)/3'
_refine_ls_weighting_scheme calc
_refine_ls_wR_factor_gt 0.2040
_refine_ls_wR_factor_ref 0.2318
_reflns_number_gt 6450
_reflns_number_total 10548
_reflns_threshold_expression >2sigma(I)
_cod_data_source_file c2ce26263k.txt
_cod_data_source_block 2
_cod_original_cell_volume 4630.9(16)
_cod_original_sg_symbol_H-M P2/n
_cod_database_code 7214916

loop_
_symmetry_equiv_pos_as_xyz
'x, y, z'
'-x+1/2, y, -z+1/2'
'-x, -y, -z'
'x-1/2, -y, z-1/2'

loop_
_atom_site_label
_atom_site_type_symbol
_atom_site_fract_x
_atom_site_fract_y
_atom_site_fract_z
_atom_site_U_iso_or_equiv
_atom_site_adp_type
_atom_site_occupancy
_atom_site_symmetry_multiplicity
_atom_site_calc_flag
_atom_site_refinement_flags
Zn1 Zn 0.97682(3) 0.36985(5) 0.03864(2) 0.03547(19) Uani 1 1 d .
Zn2 Zn 1.2500 0.28600(7) 0.2500 0.0418(2) Uani 1 2 d S
N1 N 1.0769(2) 0.4446(3) 0.07337(15) 0.0335(9) Uani 1 1 d .
N2 N 1.0973(2) 0.4214(3) 0.13289(15) 0.0314(9) Uani 1 1 d .
H2A H 1.0647 0.3825 0.1509 0.038 Uiso 1 1 calc R
N3 N 1.3288(2) 0.8618(3) 0.41815(16) 0.0357(9) Uani 1 1 d .
H3A H 1.2965 0.9020 0.4358 0.043 Uiso 1 1 calc R
N4 N 1.3892(3) 0.8129(3) 0.45467(15) 0.0380(10) Uani 1 1 d .
N5 N 1.4552(3) 0.7260(6) 0.1431(2) 0.0749(17) Uani 1 1 d .
N6 N 1.5217(4) 0.7756(7) 0.1704(3) 0.114(3) Uani 1 1 d .
H6A H 1.5282 0.7806 0.2087 0.137 Uiso 1 1 calc R
H6B H 1.5565 0.8015 0.1490 0.137 Uiso 1 1 calc R
N7 N 1.1729(3) 0.1714(4) 0.2028(2) 0.0558(13) Uani 1 1 d .
N8 N 1.2953(3) 0.2823(4) 0.1652(2) 0.0542(13) Uani 1 1 d .
N9 N 0.9296(3) 0.2713(3) 0.09893(16) 0.0393(10) Uani 1 1 d .
N10 N 0.8938(3) 0.1719(4) 0.08083(16) 0.0430(10) Uani 1 1 d .
H10A H 0.8908 0.1583 0.0431 0.052 Uiso 1 1 calc R
N11 N 1.1922(3) -0.0149(4) 0.46053(16) 0.0401(10) Uani 1 1 d .
N12 N 1.1879(3) 0.0203(4) 0.51861(17) 0.0439(11) Uani 1 1 d .
H12A H 1.2258 0.0005 0.5442 0.053 Uiso 1 1 calc R
N13 N 0.8322(4) 0.2759(6) 0.3848(2) 0.0797(18) Uani 1 1 d .
N14 N 0.7720(4) 0.3150(7) 0.3466(3) 0.104(2) Uani 1 1 d .
H14A H 0.7671 0.2936 0.3099 0.125 Uiso 1 1 calc R
H14B H 0.7390 0.3609 0.3592 0.125 Uiso 1 1 calc R
C1 C 1.3136(3) 0.6615(4) 0.07869(19) 0.0381(11) Uani 1 1 d .
H1A H 1.3467 0.7069 0.0590 0.046 Uiso 1 1 calc R
C2 C 1.3311(3) 0.6402(4) 0.14069(18) 0.0306(10) Uani 1 1 d .
C3 C 1.2815(3) 0.5705(4) 0.16818(17) 0.0299(10) Uani 1 1 d .
H3B H 1.2923 0.5541 0.2086 0.036 Uiso 1 1 calc R
C4 C 1.2152(3) 0.5240(4) 0.13631(17) 0.0279(9) Uani 1 1 d .
C5 C 1.1977(3) 0.5472(4) 0.07513(18) 0.0306(10) Uani 1 1 d .
C6 C 1.2485(3) 0.6163(4) 0.04695(18) 0.0373(11) Uani 1 1 d .
H6C H 1.2383 0.6319 0.0064 0.045 Uiso 1 1 calc R
C7 C 1.1258(3) 0.5038(4) 0.04391(18) 0.0337(11) Uani 1 1 d .
C8 C 1.1625(3) 0.4533(4) 0.16546(17) 0.0284(10) Uani 1 1 d .
C9 C 1.4696(3) 0.6420(4) 0.2764(2) 0.0385(11) Uani 1 1 d .
H9A H 1.5028 0.5937 0.2587 0.046 Uiso 1 1 calc R
C10 C 1.4793(3) 0.6586(4) 0.3373(2) 0.0382(11) Uani 1 1 d .
H10B H 1.5189 0.6213 0.3603 0.046 Uiso 1 1 calc R
C11 C 1.4306(3) 0.7302(4) 0.36479(18) 0.0322(10) Uani 1 1 d .
C12 C 1.3700(3) 0.7829(4) 0.32955(18) 0.0309(10) Uani 1 1 d .
C13 C 1.3610(3) 0.7672(4) 0.26712(18) 0.0306(10) Uani 1 1 d .
H13B H 1.3216 0.8044 0.2440 0.037 Uiso 1 1 calc R
C14 C 1.4099(3) 0.6975(4) 0.24040(19) 0.0333(10) Uani 1 1 d .
C15 C 1.3154(3) 0.8533(4) 0.35852(19) 0.0328(10) Uani 1 1 d .
C16 C 1.4381(3) 0.7491(4) 0.42978(19) 0.0327(10) Uani 1 1 d .
C17 C 1.4035(3) 0.6875(4) 0.17322(19) 0.0358(11) Uani 1 1 d .
C18 C 1.1182(4) 0.1090(5) 0.2226(4) 0.0709(19) Uani 1 1 d .
H18A H 1.1164 0.1040 0.2638 0.085 Uiso 1 1 calc R
C19 C 1.0631(5) 0.0502(7) 0.1862(5) 0.095(3) Uani 1 1 d .
H19A H 1.0265 0.0053 0.2024 0.114 Uiso 1 1 calc R
C20 C 1.0643(5) 0.0603(7) 0.1269(5) 0.093(3) Uani 1 1 d .
H20A H 1.0270 0.0235 0.1015 0.112 Uiso 1 1 calc R
C21 C 1.1219(5) 0.1265(6) 0.1020(4) 0.081(3) Uani 1 1 d .
C22 C 1.1282(8) 0.1422(8) 0.0401(4) 0.110(4) Uani 1 1 d .
H22A H 1.0918 0.1085 0.0127 0.131 Uiso 1 1 calc R
C23 C 1.1851(7) 0.2042(8) 0.0198(3) 0.099(4) Uani 1 1 d .
H23A H 1.1855 0.2172 -0.0211 0.119 Uiso 1 1 calc R
C24 C 1.2445(6) 0.2495(6) 0.0605(3) 0.084(3) Uani 1 1 d .
C25 C 1.3085(8) 0.3098(8) 0.0442(4) 0.102(4) Uani 1 1 d .
H25A H 1.3124 0.3226 0.0037 0.122 Uiso 1 1 calc R
C26 C 1.3660(7) 0.3510(7) 0.0848(4) 0.095(3) Uani 1 1 d .
H26A H 1.4098 0.3867 0.0726 0.114 Uiso 1 1 calc R
C27 C 1.3555(5) 0.3364(6) 0.1477(3) 0.072(2) Uani 1 1 d .
H27A H 1.3922 0.3661 0.1764 0.086 Uiso 1 1 calc R
C28 C 1.1764(4) 0.1769(5) 0.1438(3) 0.0608(18) Uani 1 1 d .
C29 C 1.2408(5) 0.2383(5) 0.1221(2) 0.0602(19) Uani 1 1 d .
C30 C 0.8529(3) 0.0689(6) 0.2808(2) 0.0560(16) Uani 1 1 d .
H30A H 0.8369 0.0180 0.3083 0.067 Uiso 1 1 calc R
C31 C 0.8809(3) 0.1725(6) 0.3008(2) 0.0471(14) Uani 1 1 d .
C32 C 0.9063(3) 0.2459(5) 0.2604(2) 0.0451(13) Uani 1 1 d .
H32A H 0.9268 0.3140 0.2735 0.054 Uiso 1 1 calc R
C33 C 0.9017(3) 0.2192(4) 0.1990(2) 0.0391(11) Uani 1 1 d .
C34 C 0.8710(3) 0.1176(5) 0.1792(2) 0.0439(13) Uani 1 1 d .
C35 C 0.8485(3) 0.0401(5) 0.2201(2) 0.0533(15) Uani 1 1 d .
H35A H 0.8308 -0.0297 0.2074 0.064 Uiso 1 1 calc R
C36 C 0.9320(3) 0.2971(5) 0.1569(2) 0.0419(12) Uani 1 1 d .
C37 C 0.8638(3) 0.0953(5) 0.1143(2) 0.0453(13) Uani 1 1 d .
C38 C 1.0036(4) 0.1742(6) 0.5113(2) 0.0602(17) Uani 1 1 d .
H38A H 1.0022 0.1976 0.5507 0.072 Uiso 1 1 calc R
C39 C 1.0659(3) 0.1099(4) 0.4952(2) 0.0411(12) Uani 1 1 d .
C40 C 1.0670(3) 0.0750(4) 0.4368(2) 0.0371(11) Uani 1 1 d .
C41 C 1.0060(3) 0.1029(4) 0.3934(2) 0.0399(12) Uani 1 1 d .
H41A H 1.0067 0.0776 0.3543 0.048 Uiso 1 1 calc R
C42 C 0.9453(3) 0.1679(5) 0.4091(2) 0.0444(13) Uani 1 1 d .
C43 C 0.9446(4) 0.2024(6) 0.4685(2) 0.0609(18) Uani 1 1 d .
H43A H 0.9032 0.2454 0.4793 0.073 Uiso 1 1 calc R
C44 C 1.1347(3) 0.0103(4) 0.41984(19) 0.0396(11) Uani 1 1 d D
C45 C 1.1315(3) 0.0822(5) 0.5401(2) 0.0440(12) Uani 1 1 d .
C46 C 0.8821(4) 0.2058(6) 0.3649(2) 0.0559(16) Uani 1 1 d .
O1 O 1.1080(2) 0.5246(3) -0.01259(12) 0.0389(8) Uani 1 1 d .
O2 O 1.17294(19) 0.4209(3) 0.21917(12) 0.0335(7) Uani 1 1 d .
O3 O 1.2596(2) 0.9026(3) 0.33014(13) 0.0440(9) Uani 1 1 d .
O4 O 1.4939(2) 0.7002(3) 0.46314(13) 0.0423(9) Uani 1 1 d .
O5 O 0.9623(3) 0.3890(3) 0.17488(16) 0.0544(10) Uani 1 1 d .
O6 O 0.8322(3) 0.0099(4) 0.09133(17) 0.0655(12) Uani 1 1 d .
O7 O 1.1357(2) -0.0173(4) 0.36569(14) 0.0537(10) Uani 1 1 d D
O8 O 1.1367(3) 0.1131(4) 0.59280(15) 0.0607(12) Uani 1 1 d .
OW1 O 0.7980(5) 0.5396(7) 0.1030(4) 0.154(3) Uiso 1 1 d .
OW2 O 0.7803(8) 0.7838(10) 0.1367(5) 0.212(5) Uiso 1 1 d D
OW3 O 0.8346(7) 0.5011(11) 0.2406(5) 0.222(5) Uiso 1 1 d .
OW4 O 0.8263(15) 0.741(2) 0.2551(7) 0.224(10) Uiso 0.50 1 d PD
OW5 O 0.5293(15) 0.524(2) 0.0515(10) 0.218(9) Uiso 0.50 1 d P

loop_
_atom_site_aniso_label
_atom_site_aniso_U_11
_atom_site_aniso_U_22
_atom_site_aniso_U_33
_atom_site_aniso_U_23
_atom_site_aniso_U_13
_atom_site_aniso_U_12
Zn1 0.0421(4) 0.0429(3) 0.0195(3) 0.0020(2) -0.0071(2) -0.0052(3)
Zn2 0.0523(6) 0.0433(5) 0.0287(4) 0.000 -0.0019(3) 0.000
N1 0.039(2) 0.040(2) 0.0201(17) -0.0001(16) -0.0041(15) -0.0043(18)
N2 0.035(2) 0.037(2) 0.0203(16) 0.0034(15) -0.0066(15) -0.0063(17)
N3 0.040(2) 0.044(2) 0.0228(18) -0.0042(16) -0.0009(16) 0.0057(19)
N4 0.049(3) 0.043(2) 0.0204(17) 0.0042(16) -0.0055(17) -0.003(2)
N5 0.062(4) 0.120(5) 0.042(3) 0.000(3) -0.001(2) -0.027(4)
N6 0.080(5) 0.202(9) 0.056(3) 0.022(4) -0.008(3) -0.070(5)
N7 0.062(3) 0.044(3) 0.059(3) -0.006(2) -0.010(2) 0.004(3)
N8 0.075(4) 0.043(3) 0.047(3) 0.004(2) 0.018(2) 0.013(3)
N9 0.048(3) 0.044(2) 0.0244(19) 0.0028(17) -0.0012(17) -0.004(2)
N10 0.056(3) 0.053(3) 0.0186(18) 0.0023(18) -0.0049(17) -0.008(2)
N11 0.044(3) 0.051(3) 0.0249(18) -0.0041(18) 0.0008(16) 0.005(2)
N12 0.048(3) 0.054(3) 0.0284(19) 0.0002(19) -0.0033(18) 0.010(2)
N13 0.063(4) 0.116(5) 0.058(3) -0.002(3) -0.004(3) 0.018(4)
N14 0.075(5) 0.160(7) 0.076(4) -0.008(5) -0.005(3) 0.044(5)
C1 0.042(3) 0.049(3) 0.023(2) 0.002(2) 0.0028(19) -0.007(2)
C2 0.031(3) 0.039(3) 0.0203(19) -0.0020(18) 0.0001(17) 0.002(2)
C3 0.035(3) 0.038(2) 0.0160(18) 0.0012(17) -0.0014(16) 0.002(2)
C4 0.029(2) 0.031(2) 0.0229(19) -0.0020(17) -0.0006(16) 0.0051(19)
C5 0.035(3) 0.033(2) 0.023(2) 0.0004(18) -0.0035(17) 0.006(2)
C6 0.046(3) 0.049(3) 0.0162(19) 0.0046(19) -0.0023(18) -0.002(2)
C7 0.039(3) 0.038(3) 0.022(2) -0.0035(18) -0.0057(18) 0.005(2)
C8 0.035(3) 0.028(2) 0.0204(19) -0.0010(17) -0.0038(17) 0.0011(19)
C9 0.042(3) 0.046(3) 0.028(2) -0.001(2) 0.005(2) 0.007(2)
C10 0.036(3) 0.047(3) 0.030(2) 0.005(2) -0.005(2) 0.006(2)
C11 0.039(3) 0.034(2) 0.022(2) 0.0048(18) -0.0054(18) -0.007(2)
C12 0.034(3) 0.035(2) 0.022(2) 0.0006(18) -0.0004(17) -0.006(2)
C13 0.033(3) 0.036(2) 0.021(2) 0.0051(18) -0.0038(17) -0.004(2)
C14 0.033(3) 0.040(3) 0.026(2) 0.0042(19) -0.0002(18) -0.008(2)
C15 0.037(3) 0.036(2) 0.025(2) 0.0031(18) -0.0012(18) -0.001(2)
C16 0.035(3) 0.039(3) 0.023(2) 0.0068(19) -0.0044(18) -0.005(2)
C17 0.035(3) 0.051(3) 0.023(2) 0.001(2) 0.0058(18) -0.010(2)
C18 0.056(4) 0.053(4) 0.102(6) -0.003(4) -0.003(4) 0.001(3)
C19 0.052(5) 0.060(5) 0.169(9) -0.027(6) -0.003(5) 0.007(4)
C20 0.068(6) 0.067(5) 0.135(8) -0.036(6) -0.040(5) 0.022(4)
C21 0.095(6) 0.055(4) 0.083(5) -0.030(4) -0.043(4) 0.041(4)
C22 0.160(11) 0.076(6) 0.079(6) -0.029(5) -0.059(7) 0.051(6)
C23 0.170(11) 0.082(6) 0.038(4) -0.021(4) -0.029(5) 0.065(6)
C24 0.141(8) 0.062(4) 0.050(4) 0.004(3) 0.018(5) 0.052(5)
C25 0.171(11) 0.071(5) 0.071(5) 0.009(4) 0.057(6) 0.053(6)
C26 0.126(8) 0.065(5) 0.104(7) 0.014(5) 0.065(6) 0.039(5)
C27 0.087(6) 0.053(4) 0.081(5) 0.012(3) 0.043(4) 0.022(4)
C28 0.082(5) 0.041(3) 0.055(4) -0.012(3) -0.018(3) 0.023(3)
C29 0.104(6) 0.045(3) 0.029(3) -0.008(2) -0.005(3) 0.038(4)
C30 0.049(4) 0.081(4) 0.038(3) 0.025(3) 0.004(2) -0.005(3)
C31 0.031(3) 0.082(4) 0.029(2) 0.009(3) 0.004(2) 0.010(3)
C32 0.039(3) 0.068(4) 0.028(2) 0.001(2) 0.002(2) 0.001(3)
C33 0.035(3) 0.054(3) 0.028(2) 0.008(2) 0.0007(19) -0.003(2)
C34 0.039(3) 0.061(3) 0.030(2) 0.007(2) -0.006(2) -0.008(3)
C35 0.053(4) 0.060(4) 0.046(3) 0.013(3) -0.002(3) -0.016(3)
C36 0.044(3) 0.049(3) 0.031(2) 0.003(2) 0.000(2) -0.002(2)
C37 0.046(3) 0.056(3) 0.032(3) 0.005(2) -0.009(2) -0.011(3)
C38 0.066(4) 0.093(5) 0.023(2) -0.002(3) 0.007(2) 0.026(4)
C39 0.048(3) 0.050(3) 0.026(2) 0.000(2) 0.003(2) 0.002(2)
C40 0.039(3) 0.044(3) 0.029(2) 0.005(2) 0.0063(19) 0.001(2)
C41 0.041(3) 0.056(3) 0.023(2) 0.001(2) 0.0041(19) 0.002(2)
C42 0.041(3) 0.063(3) 0.029(2) 0.009(2) 0.006(2) 0.006(3)
C43 0.060(4) 0.091(5) 0.034(3) 0.002(3) 0.015(3) 0.035(4)
C44 0.041(3) 0.046(3) 0.031(2) -0.006(2) 0.002(2) 0.002(2)
C45 0.043(3) 0.058(3) 0.031(2) 0.002(2) 0.004(2) 0.004(3)
C46 0.050(4) 0.085(4) 0.034(3) 0.006(3) 0.011(2) 0.023(3)
O1 0.043(2) 0.054(2) 0.0175(14) 0.0012(14) -0.0056(13) 0.0017(17)
O2 0.0364(19) 0.0416(18) 0.0211(14) 0.0019(13) -0.0044(12) -0.0006(15)
O3 0.046(2) 0.061(2) 0.0245(16) -0.0017(15) -0.0025(14) 0.0180(18)
O4 0.043(2) 0.060(2) 0.0227(15) 0.0069(15) -0.0056(14) 0.0014(17)
O5 0.069(3) 0.057(2) 0.0383(19) -0.0079(17) 0.0117(18) -0.014(2)
O6 0.080(3) 0.066(3) 0.045(2) 0.003(2) -0.019(2) -0.022(2)
O7 0.052(2) 0.081(3) 0.0270(17) -0.0133(18) -0.0027(15) 0.020(2)
O8 0.066(3) 0.089(3) 0.0255(17) -0.0114(18) -0.0034(17) 0.017(2)

loop_
_atom_type_symbol
_atom_type_description
_atom_type_scat_dispersion_real
_atom_type_scat_dispersion_imag
_atom_type_scat_source
C C 0.0033 0.0016 'International Tables Vol C Tables 4.2.6.8 and 6.1.1.4'
H H 0.0000 0.0000 'International Tables Vol C Tables 4.2.6.8 and 6.1.1.4'
N N 0.0061 0.0033 'International Tables Vol C Tables 4.2.6.8 and 6.1.1.4'
O O 0.0106 0.0060 'International Tables Vol C Tables 4.2.6.8 and 6.1.1.4'
Zn Zn 0.2839 1.4301 'International Tables Vol C Tables 4.2.6.8 and 6.1.1.4'

loop_
_geom_angle_atom_site_label_1
_geom_angle_atom_site_label_2
_geom_angle_atom_site_label_3
_geom_angle
_geom_angle_site_symmetry_1
_geom_angle_site_symmetry_3
O4 Zn1 O1 100.89(14) 4_565 3_765
O4 Zn1 N9 115.58(16) 4_565 .
O1 Zn1 N9 104.08(16) 3_765 .
O4 Zn1 N1 109.60(15) 4_565 .
O1 Zn1 N1 113.70(15) 3_765 .
N9 Zn1 N1 112.43(15) . .
N8 Zn2 N8 177.6(3) 2_755 .
N8 Zn2 N7 99.7(2) 2_755 .
N8 Zn2 N7 78.7(2) . .
N8 Zn2 N7 78.7(2) 2_755 2_755
N8 Zn2 N7 99.7(2) . 2_755
N7 Zn2 N7 99.0(3) . 2_755
N8 Zn2 O2 89.69(15) 2_755 2_755
N8 Zn2 O2 92.13(17) . 2_755
N7 Zn2 O2 168.26(16) . 2_755
N7 Zn2 O2 89.69(15) 2_755 2_755
N8 Zn2 O2 92.13(17) 2_755 .
N8 Zn2 O2 89.69(15) . .
N7 Zn2 O2 89.69(15) . .
N7 Zn2 O2 168.26(16) 2_755 .
O2 Zn2 O2 82.91(17) 2_755 .
C7 N1 N2 118.5(4) . .
C7 N1 Zn1 126.9(3) . .
N2 N1 Zn1 114.3(3) . .
C8 N2 N1 126.6(4) . .
C15 N3 N4 127.1(4) . .
C16 N4 N3 118.2(4) . .
C17 N5 N6 121.3(5) . .
C18 N7 C28 117.7(6) . .
C18 N7 Zn2 129.4(5) . .
C28 N7 Zn2 112.3(4) . .
C27 N8 C29 118.7(6) . .
C27 N8 Zn2 128.6(5) . .
C29 N8 Zn2 110.6(4) . .
C36 N9 N10 117.3(4) . .
C36 N9 Zn1 122.4(3) . .
N10 N9 Zn1 120.2(3) . .
C37 N10 N9 128.3(4) . .
C44 N11 N12 118.8(4) . .
C45 N12 N11 127.8(4) . .
C46 N13 N14 119.3(6) . .
C6 C1 C2 121.4(4) . .
C3 C2 C1 117.7(4) . .
C3 C2 C17 122.2(4) . .
C1 C2 C17 120.0(4) . .
C2 C3 C4 121.3(4) . .
C3 C4 C5 120.4(4) . .
C3 C4 C8 121.2(4) . .
C5 C4 C8 118.4(4) . .
C6 C5 C4 118.3(4) . .
C6 C5 C7 122.2(4) . .
C4 C5 C7 119.4(4) . .
C1 C6 C5 120.8(4) . .
O1 C7 N1 119.2(4) . .
O1 C7 C5 120.7(4) . .
N1 C7 C5 120.1(4) . .
O2 C8 N2 118.0(4) . .
O2 C8 C4 125.2(4) . .
N2 C8 C4 116.8(4) . .
C10 C9 C14 120.8(5) . .
C9 C10 C11 120.7(4) . .
C10 C11 C12 118.7(4) . .
C10 C11 C16 122.5(4) . .
C12 C11 C16 118.7(4) . .
C11 C12 C13 120.5(4) . .
C11 C12 C15 119.1(4) . .
C13 C12 C15 120.4(4) . .
C14 C13 C12 120.4(4) . .
C13 C14 C9 118.9(4) . .
C13 C14 C17 119.9(4) . .
C9 C14 C17 121.0(4) . .
O3 C15 N3 121.6(4) . .
O3 C15 C12 122.8(4) . .
N3 C15 C12 115.6(4) . .
O4 C16 N4 119.4(4) . .
O4 C16 C11 119.4(4) . .
N4 C16 C11 121.2(4) . .
N5 C17 C2 118.5(4) . .
N5 C17 C14 121.4(4) . .
C2 C17 C14 119.9(4) . .
N7 C18 C19 124.3(8) . .
C20 C19 C18 117.8(9) . .
C19 C20 C21 121.2(8) . .
C28 C21 C22 119.4(10) . .
C28 C21 C20 115.2(8) . .
C22 C21 C20 125.4(9) . .
C23 C22 C21 122.3(9) . .
C22 C23 C24 119.8(8) . .
C29 C24 C25 114.9(8) . .
C29 C24 C23 120.4(10) . .
C25 C24 C23 124.7(9) . .
C26 C25 C24 123.3(8) . .
C25 C26 C27 117.0(9) . .
N8 C27 C26 121.7(8) . .
N7 C28 C21 123.7(8) . .
N7 C28 C29 117.6(5) . .
C21 C28 C29 118.7(7) . .
N8 C29 C24 124.3(8) . .
N8 C29 C28 116.6(5) . .
C24 C29 C28 119.1(7) . .
C31 C30 C35 121.3(5) . .
C32 C31 C30 119.1(5) . .
C32 C31 C46 119.3(6) . .
C30 C31 C46 121.6(5) . .
C31 C32 C33 120.6(5) . .
C34 C33 C32 119.9(5) . .
C34 C33 C36 120.4(4) . .
C32 C33 C36 119.6(5) . .
C33 C34 C35 120.0(5) . .
C33 C34 C37 118.1(4) . .
C35 C34 C37 121.9(5) . .
C34 C35 C30 119.0(5) . .
O5 C36 N9 119.1(5) . .
O5 C36 C33 120.9(4) . .
N9 C36 C33 120.0(5) . .
O6 C37 N10 121.1(5) . .
O6 C37 C34 123.2(5) . .
N10 C37 C34 115.6(5) . .
C43 C38 C39 119.3(5) . .
C40 C39 C38 119.7(5) . .
C40 C39 C45 120.1(5) . .
C38 C39 C45 120.1(4) . .
C39 C40 C41 120.8(5) . .
C39 C40 C44 119.1(4) . .
C41 C40 C44 120.0(4) . .
C42 C41 C40 119.5(4) . .
C41 C42 C43 119.2(5) . .
C41 C42 C46 122.2(5) . .
C43 C42 C46 118.5(5) . .
C38 C43 C42 121.4(5) . .
O7 C44 N11 122.0(5) . .
O7 C44 C40 118.0(4) . .
N11 C44 C40 120.0(4) . .
O8 C45 N12 121.3(5) . .
O8 C45 C39 124.5(5) . .
N12 C45 C39 114.1(4) . .
N13 C46 C42 115.7(5) . .
N13 C46 C31 123.5(5) . .
C42 C46 C31 120.6(5) . .
C7 O1 Zn1 120.7(3) . 3_765
C8 O2 Zn2 124.3(3) . .
C16 O4 Zn1 122.4(3) . 4_666

loop_
_geom_bond_atom_site_label_1
_geom_bond_atom_site_label_2
_geom_bond_distance
_geom_bond_site_symmetry_2
Zn1 O4 1.940(3) 4_565
Zn1 O1 1.981(3) 3_765
Zn1 N9 2.028(4) .
Zn1 N1 2.031(4) .
Zn2 N8 2.124(5) 2_755
Zn2 N8 2.124(5) .
Zn2 N7 2.126(5) .
Zn2 N7 2.126(5) 2_755
Zn2 O2 2.169(3) 2_755
Zn2 O2 2.169(3) .
N1 C7 1.326(6) .
N1 N2 1.378(5) .
N2 C8 1.337(5) .
N3 C15 1.341(5) .
N3 N4 1.393(5) .
N4 C16 1.303(6) .
N5 C17 1.257(7) .
N5 N6 1.380(8) .
N7 C18 1.314(9) .
N7 C28 1.334(8) .
N8 C27 1.314(9) .
N8 C29 1.387(8) .
N9 C36 1.335(6) .
N9 N10 1.389(6) .
N10 C37 1.324(7) .
N11 C44 1.316(6) .
N11 N12 1.380(5) .
N12 C45 1.349(7) .
N13 C46 1.312(8) .
N13 N14 1.364(8) .
C1 C6 1.381(7) .
C1 C2 1.420(6) .
C2 C3 1.383(6) .
C2 C17 1.495(6) .
C3 C4 1.405(6) .
C4 C5 1.406(5) .
C4 C8 1.444(6) .
C5 C6 1.400(7) .
C5 C7 1.459(6) .
C7 O1 1.301(5) .
C8 O2 1.264(5) .
C9 C10 1.378(6) .
C9 C14 1.413(7) .
C10 C11 1.386(7) .
C11 C12 1.400(6) .
C11 C16 1.471(6) .
C12 C13 1.409(6) .
C12 C15 1.463(7) .
C13 C14 1.367(7) .
C14 C17 1.507(6) .
C15 O3 1.250(6) .
C16 O4 1.301(5) .
C18 C19 1.387(10) .
C19 C20 1.338(12) .
C20 C21 1.426(13) .
C21 C28 1.400(9) .
C21 C22 1.416(13) .
C22 C23 1.345(14) .
C23 C24 1.415(13) .
C24 C29 1.397(8) .
C24 C25 1.397(14) .
C25 C26 1.374(14) .
C26 C27 1.452(10) .
C28 C29 1.454(10) .
C30 C31 1.397(9) .
C30 C35 1.402(8) .
C31 C32 1.369(8) .
C31 C46 1.491(7) .
C32 C33 1.410(6) .
C33 C34 1.390(7) .
C33 C36 1.463(7) .
C34 C35 1.390(7) .
C34 C37 1.475(7) .
C36 O5 1.273(6) .
C37 O6 1.252(6) .
C38 C43 1.373(8) .
C38 C39 1.397(8) .
C39 C40 1.378(6) .
C39 C45 1.478(7) .
C40 C41 1.403(7) .
C40 C44 1.482(7) .
C41 C42 1.377(8) .
C42 C43 1.400(7) .
C42 C46 1.474(7) .
C44 O7 1.262(5) .
C45 O8 1.235(6) .
O1 Zn1 1.981(3) 3_765
O4 Zn1 1.940(3) 4_666
